data_7006860
loop_
_publ_author_name
'Ionkin, Alex S.'
'Marshall, William J.'
'Roe, D. Christopher'
'Wang, Ying'

_publ_section_title
;
 Synthesis, structural characterization and the first
 electroluminescent properties of tris- and bis-cycloiridiated
 complexes of sterically hindered electron-poor
 2-(3,5-bis(trifluoromethyl)phenyl)-4-trifluoromethylpyridine.
;
_journal_issue 20
_journal_name_full 'Dalton transactions (Cambridge, England : 2003)'
_journal_page_first 2468
_journal_page_last 2478
_journal_paper_doi 10.1039/b514797b
_journal_year 2006
_chemical_formula_sum 'C39 H29 F18 Ir N2 O2'
_chemical_formula_weight 1091.84
_chemical_name_systematic
;
?
;
_space_group_IT_number 61
_symmetry_cell_setting orthorhombic
_symmetry_space_group_name_Hall '-P 2ac 2ab'
_symmetry_space_group_name_H-M 'P b c a'
_atom_sites_solution_hydrogens geom
_atom_sites_solution_primary direct
_atom_sites_solution_secondary difmap
_audit_creation_method SHELXL-97
_cell_angle_alpha 90.00
_cell_angle_beta 90.00
_cell_angle_gamma 90.00
_cell_formula_units_Z 8
_cell_length_a 20.852(4)
_cell_length_b 16.227(3)
_cell_length_c 24.092(4)
_cell_measurement_temperature 293(2)
_cell_volume 8152(3)
_computing_cell_refinement 'Bruker XSCANS'
_computing_data_collection 'Bruker XSCANS'
_computing_data_reduction 'Bruker SHELXTL'
_computing_molecular_graphics 'Bruker SHELXTL'
_computing_publication_material 'Bruker SHELXTL'
_computing_structure_refinement 'SHELXL-97 (Sheldrick, 1997)'
_computing_structure_solution 'SHELXS-97 (Sheldrick, 1990)'
_diffrn_ambient_temperature 293(2)
_diffrn_measured_fraction_theta_full 0.971
_diffrn_measured_fraction_theta_max 0.971
_diffrn_measurement_device_type 'Bruker P4'
_diffrn_measurement_method '\w scans'
_diffrn_radiation_monochromator graphite
_diffrn_radiation_source 'fine-focus sealed tube'
_diffrn_radiation_type MoK\a
_diffrn_radiation_wavelength 0.71069
_diffrn_reflns_av_R_equivalents 0.0740
_diffrn_reflns_av_sigmaI/netI 0.0628
_diffrn_reflns_limit_h_max 27
_diffrn_reflns_limit_h_min -24
_diffrn_reflns_limit_k_max 20
_diffrn_reflns_limit_k_min -21
_diffrn_reflns_limit_l_max 31
_diffrn_reflns_limit_l_min -26
_diffrn_reflns_number 50219
_diffrn_reflns_theta_full 28.27
_diffrn_reflns_theta_max 28.27
_diffrn_reflns_theta_min 1.69
_exptl_absorpt_coefficient_mu 3.395
_exptl_absorpt_correction_type empirical
_exptl_crystal_colour gold
_exptl_crystal_density_diffrn 1.779
_exptl_crystal_density_meas multirun
_exptl_crystal_density_method 'not measured'
_exptl_crystal_description rect
_exptl_crystal_F_000 4256
_exptl_crystal_size_max .24
_exptl_crystal_size_mid .14
_exptl_crystal_size_min .05
_refine_diff_density_max 2.967
_refine_diff_density_min -1.397
_refine_diff_density_rms 0.161
_refine_ls_extinction_method none
_refine_ls_goodness_of_fit_ref 1.010
_refine_ls_hydrogen_treatment mixed
_refine_ls_matrix_type full
_refine_ls_number_parameters 565
_refine_ls_number_reflns 9831
_refine_ls_number_restraints 0
_refine_ls_restrained_S_all 1.010
_refine_ls_R_factor_all 0.0808
_refine_ls_R_factor_gt 0.0414
_refine_ls_shift/su_max 0.009
_refine_ls_shift/su_mean 0.001
_refine_ls_structure_factor_coef Fsqd
_refine_ls_weighting_details 'calc w=1/[\s^2^(Fo^2^)+(0.0470P)^2^+21.2656P] where P=(Fo^2^+2Fc^2^)/3'
_refine_ls_weighting_scheme calc
_refine_ls_wR_factor_gt 0.0917
_refine_ls_wR_factor_ref 0.1101
_reflns_number_gt 6483
_reflns_number_total 9831
_reflns_threshold_expression >2sigma(I)
_cod_data_source_file b514797b.txt
_cod_data_source_block 03137
_cod_depositor_comments
;
The following automatic conversions were performed:
'_symmetry_cell_setting' value 'Orthorhombic' changed to 'orthorhombic'
according to '/home/saulius/struct/CIF-dictionaries/cif_core.dic'
dictionary named 'cif_core.dic' version 2.4.1 from 2010-06-29.

Automatic conversion script
Id: cif_fix_enum 1527 2010-12-29 10:47:43Z saulius 
;
_cod_original_sg_symbol_H-M Pbca
_cod_database_code 7006860

loop_
_symmetry_equiv_pos_as_xyz
'x, y, z'
'-x+1/2, y+1/2, z'
'x, -y+1/2, z+1/2'
'-x+1/2, -y, z+1/2'
'-x, -y, -z'
'x-1/2, -y-1/2, -z'
'-x, y-1/2, -z-1/2'
'x-1/2, y, -z-1/2'

loop_
_atom_site_label
_atom_site_type_symbol
_atom_site_fract_x
_atom_site_fract_y
_atom_site_fract_z
_atom_site_U_iso_or_equiv
_atom_site_adp_type
_atom_site_occupancy
_atom_site_symmetry_multiplicity
_atom_site_calc_flag
_atom_site_refinement_flags
_atom_site_disorder_assembly
_atom_site_disorder_group
Ir1 Ir 0.215009(9) 0.120841(11) 0.282046(8) 0.01587(7) Uani 1 1 d . . .
F1 F 0.2775(2) 0.4328(3) 0.09325(18) 0.0681(14) Uani 1 1 d . . .
F2 F 0.2784(5) 0.3267(3) 0.0447(2) 0.156(4) Uani 1 1 d . . .
F3 F 0.1924(3) 0.3879(4) 0.0597(3) 0.126(3) Uani 1 1 d . . .
F4 F 0.0748(2) -0.0718(3) 0.05710(19) 0.0795(16) Uani 1 1 d . . .
F5 F 0.0304(2) 0.0459(2) 0.04653(15) 0.0551(11) Uani 1 1 d . . .
F6 F -0.01430(19) -0.0458(3) 0.09706(16) 0.0563(12) Uani 1 1 d . . .
F7 F 0.05555(18) -0.1064(2) 0.27584(14) 0.0407(9) Uani 1 1 d . . .
F8 F 0.09358(15) -0.00974(19) 0.32656(12) 0.0285(7) Uani 1 1 d . . .
F9 F 0.15717(17) -0.09770(19) 0.28840(13) 0.0350(8) Uani 1 1 d . . .
F10 F 0.2967(2) -0.1919(2) 0.46704(18) 0.0703(14) Uani 1 1 d . . .
F11 F 0.3365(4) -0.0854(4) 0.4999(3) 0.134(3) Uani 1 1 d . . .
F12 F 0.2420(3) -0.1177(4) 0.5184(2) 0.118(3) Uani 1 1 d . . .
F13 F 0.0713(3) 0.2393(6) 0.5273(2) 0.168(4) Uani 1 1 d . . .
F14 F 0.0118(4) 0.1533(4) 0.5093(3) 0.169(4) Uani 1 1 d . . .
F15 F -0.0042(4) 0.2667(6) 0.4821(2) 0.188(5) Uani 1 1 d . . .
F16 F 0.03357(18) 0.3183(2) 0.29683(15) 0.0454(10) Uani 1 1 d . . .
F17 F 0.07661(16) 0.2278(2) 0.24409(13) 0.0336(8) Uani 1 1 d . . .
F18 F 0.13434(18) 0.3264(2) 0.27767(14) 0.0371(8) Uani 1 1 d . . .
O1 O 0.28842(17) 0.0756(2) 0.23022(14) 0.0225(8) Uani 1 1 d . . .
O2 O 0.28457(16) 0.1788(2) 0.33242(14) 0.0221(8) Uani 1 1 d . . .
N1 N 0.21618(19) 0.2108(2) 0.22339(17) 0.0184(9) Uani 1 1 d . . .
N15 N 0.2291(2) 0.0315(2) 0.33982(17) 0.0193(9) Uani 1 1 d . . .
C1 C 0.2517(3) 0.2806(3) 0.2279(2) 0.0261(13) Uani 1 1 d . . .
H1A H 0.2694 0.2941 0.2621 0.031 Uiso 1 1 calc R . .
C2 C 0.2623(3) 0.3317(4) 0.1836(3) 0.0333(14) Uani 1 1 d . . .
H2A H 0.2872 0.3788 0.1874 0.040 Uiso 1 1 calc R . .
C3 C 0.2350(3) 0.3113(3) 0.1333(2) 0.0286(13) Uani 1 1 d . . .
C4 C 0.1982(3) 0.2411(3) 0.1279(2) 0.0247(12) Uani 1 1 d . . .
H4A H 0.1800 0.2274 0.0939 0.030 Uiso 1 1 calc R . .
C5 C 0.1887(2) 0.1910(3) 0.1740(2) 0.0203(11) Uani 1 1 d . . .
C6 C 0.1513(2) 0.1148(3) 0.1755(2) 0.0174(10) Uani 1 1 d . . .
C7 C 0.1162(3) 0.0890(3) 0.1296(2) 0.0226(11) Uani 1 1 d . . .
H7A H 0.1179 0.1188 0.0966 0.027 Uiso 1 1 calc R . .
C8 C 0.0789(3) 0.0188(3) 0.1331(2) 0.0241(12) Uani 1 1 d . . .
C9 C 0.0757(3) -0.0245(3) 0.1827(2) 0.0253(12) Uani 1 1 d . . .
H9A H 0.0501 -0.0713 0.1852 0.030 Uiso 1 1 calc R . .
C10 C 0.1104(2) 0.0013(3) 0.2289(2) 0.0189(11) Uani 1 1 d . . .
C11 C 0.1514(2) 0.0704(3) 0.2274(2) 0.0196(11) Uani 1 1 d . . .
C12 C 0.2475(4) 0.3642(4) 0.0826(3) 0.0489(19) Uani 1 1 d . . .
C13 C 0.0427(3) -0.0131(4) 0.0832(3) 0.0346(14) Uani 1 1 d . . .
C14 C 0.1038(3) -0.0518(3) 0.2797(2) 0.0254(12) Uani 1 1 d . . .
C15 C 0.2720(3) -0.0304(3) 0.3338(2) 0.0250(12) Uani 1 1 d . . .
H15A H 0.2902 -0.0398 0.2991 0.030 Uiso 1 1 calc R . .
C16 C 0.2897(3) -0.0803(4) 0.3780(2) 0.0305(13) Uani 1 1 d . . .
H16A H 0.3189 -0.1229 0.3730 0.037 Uiso 1 1 calc R . .
C17 C 0.2631(3) -0.0653(3) 0.4293(2) 0.0272(12) Uani 1 1 d . . .
C18 C 0.2189(3) -0.0020(3) 0.4362(2) 0.0255(12) Uani 1 1 d . . .
H18A H 0.2006 0.0081 0.4707 0.031 Uiso 1 1 calc R . .
C19 C 0.2027(2) 0.0459(3) 0.3904(2) 0.0197(11) Uani 1 1 d . . .
C20 C 0.1565(2) 0.1151(3) 0.3902(2) 0.0208(11) Uani 1 1 d . . .
C21 C 0.1207(3) 0.1319(3) 0.4377(2) 0.0234(11) Uani 1 1 d . . .
H21A H 0.1266 0.1012 0.4699 0.028 Uiso 1 1 calc R . .
C22 C 0.0762(3) 0.1952(3) 0.4362(2) 0.0269(12) Uani 1 1 d . . .
C23 C 0.0670(3) 0.2395(3) 0.3882(2) 0.0261(12) Uani 1 1 d . . .
H23A H 0.0370 0.2818 0.3876 0.031 Uiso 1 1 calc R . .
C24 C 0.1024(2) 0.2213(3) 0.3403(2) 0.0207(11) Uani 1 1 d . . .
C25 C 0.1500(2) 0.1586(3) 0.3394(2) 0.0192(10) Uani 1 1 d . . .
C26 C 0.2845(4) -0.1149(4) 0.4788(3) 0.0443(18) Uani 1 1 d . . .
C27 C 0.0377(3) 0.2145(4) 0.4868(3) 0.0403(16) Uani 1 1 d . . .
C28 C 0.0870(3) 0.2721(3) 0.2897(2) 0.0279(13) Uani 1 1 d . . .
C29 C 0.3878(3) 0.0720(4) 0.1830(2) 0.0299(13) Uani 1 1 d . . .
C30 C 0.3475(3) 0.0986(3) 0.2335(2) 0.0250(12) Uani 1 1 d . . .
C31 C 0.3729(3) 0.1375(3) 0.2787(2) 0.0291(13) Uani 1 1 d . . .
H31A H 0.4173 0.1420 0.2775 0.035 Uiso 1 1 calc R . .
C32 C 0.3457(3) 0.1716(3) 0.3260(2) 0.0253(12) Uani 1 1 d . . .
C33 C 0.3853(3) 0.1973(4) 0.3769(2) 0.0280(13) Uani 1 1 d . . .
C34 C 0.3923(4) -0.0213(4) 0.1829(3) 0.062(2) Uani 1 1 d . . .
H34A H 0.3500 -0.0445 0.1816 0.093 Uiso 1 1 calc R . .
H34B H 0.4136 -0.0395 0.2161 0.093 Uiso 1 1 calc R . .
H34C H 0.4163 -0.0391 0.1511 0.093 Uiso 1 1 calc R . .
C35 C 0.4562(3) 0.1080(5) 0.1833(3) 0.061(2) Uani 1 1 d . . .
H35A H 0.4777 0.0920 0.2169 0.092 Uiso 1 1 calc R . .
H35B H 0.4540 0.1670 0.1813 0.092 Uiso 1 1 calc R . .
H35C H 0.4796 0.0873 0.1519 0.092 Uiso 1 1 calc R . .
C36 C 0.3542(4) 0.1019(6) 0.1307(3) 0.066(3) Uani 1 1 d . . .
H36A H 0.3121 0.0780 0.1287 0.099 Uiso 1 1 calc R . .
H36B H 0.3786 0.0857 0.0987 0.099 Uiso 1 1 calc R . .
H36C H 0.3506 0.1609 0.1317 0.099 Uiso 1 1 calc R . .
C37 C 0.3587(3) 0.2763(4) 0.4020(3) 0.0426(16) Uani 1 1 d . . .
H37A H 0.3136 0.2699 0.4088 0.064 Uiso 1 1 calc R . .
H37B H 0.3654 0.3212 0.3767 0.064 Uiso 1 1 calc R . .
H37C H 0.3803 0.2878 0.4363 0.064 Uiso 1 1 calc R . .
C38 C 0.3770(3) 0.1258(4) 0.4188(3) 0.0425(16) Uani 1 1 d . . .
H38A H 0.3327 0.1212 0.4291 0.064 Uiso 1 1 calc R . .
H38B H 0.4024 0.1366 0.4513 0.064 Uiso 1 1 calc R . .
H38C H 0.3909 0.0752 0.4021 0.064 Uiso 1 1 calc R . .
C39 C 0.4572(3) 0.2091(5) 0.3640(3) 0.0445(17) Uani 1 1 d . . .
H39A H 0.4621 0.2502 0.3356 0.067 Uiso 1 1 calc R . .
H39B H 0.4750 0.1579 0.3513 0.067 Uiso 1 1 calc R . .
H39C H 0.4792 0.2266 0.3969 0.067 Uiso 1 1 calc R . .

loop_
_atom_site_aniso_label
_atom_site_aniso_U_11
_atom_site_aniso_U_22
_atom_site_aniso_U_33
_atom_site_aniso_U_23
_atom_site_aniso_U_13
_atom_site_aniso_U_12
Ir1 0.01353(10) 0.02060(10) 0.01347(11) -0.00080(8) -0.00112(8) 0.00053(8)
F1 0.096(4) 0.053(2) 0.055(3) 0.021(2) -0.010(3) -0.040(3)
F2 0.345(12) 0.058(3) 0.064(4) 0.007(3) 0.116(6) -0.021(5)
F3 0.107(5) 0.166(6) 0.106(5) 0.105(5) -0.067(4) -0.075(4)
F4 0.075(3) 0.094(4) 0.069(3) -0.060(3) -0.026(3) 0.021(3)
F5 0.070(3) 0.064(3) 0.031(2) 0.0066(19) -0.024(2) -0.028(2)
F6 0.048(2) 0.076(3) 0.045(2) 0.004(2) -0.018(2) -0.034(2)
F7 0.045(2) 0.0391(19) 0.038(2) 0.0083(16) -0.0079(17) -0.0274(17)
F8 0.0287(18) 0.0351(17) 0.0217(17) 0.0004(14) 0.0042(14) -0.0024(14)
F9 0.039(2) 0.0300(17) 0.036(2) 0.0044(14) 0.0019(16) 0.0118(15)
F10 0.115(4) 0.045(2) 0.051(3) 0.016(2) -0.005(3) 0.033(2)
F11 0.171(7) 0.117(5) 0.114(5) 0.063(4) -0.119(5) -0.055(5)
F12 0.178(6) 0.136(5) 0.041(3) 0.050(3) 0.049(4) 0.112(5)
F13 0.080(5) 0.351(12) 0.073(4) -0.116(6) 0.032(4) -0.017(6)
F14 0.256(10) 0.088(4) 0.162(7) -0.030(4) 0.183(7) -0.035(5)
F15 0.223(8) 0.281(9) 0.060(4) 0.057(5) 0.079(5) 0.216(8)
F16 0.045(2) 0.053(2) 0.039(2) 0.0017(18) -0.0009(18) 0.0332(19)
F17 0.0327(19) 0.045(2) 0.0234(18) -0.0045(15) -0.0075(15) 0.0080(16)
F18 0.046(2) 0.0303(17) 0.035(2) 0.0081(15) -0.0007(17) -0.0031(16)
O1 0.0170(18) 0.032(2) 0.0184(19) -0.0044(15) 0.0007(16) -0.0015(16)
O2 0.0173(18) 0.0286(18) 0.021(2) -0.0019(15) -0.0029(16) 0.0008(16)
N1 0.016(2) 0.023(2) 0.017(2) -0.0006(17) -0.0018(19) -0.0029(17)
N15 0.019(2) 0.024(2) 0.016(2) 0.0001(18) -0.0007(18) 0.0013(17)
C1 0.026(3) 0.024(3) 0.028(3) 0.002(2) -0.006(2) -0.007(2)
C2 0.035(3) 0.028(3) 0.037(4) 0.006(3) -0.007(3) -0.012(3)
C3 0.030(3) 0.030(3) 0.025(3) 0.004(2) -0.001(3) -0.006(2)
C4 0.026(3) 0.028(3) 0.020(3) 0.000(2) -0.004(2) -0.002(2)
C5 0.018(3) 0.024(3) 0.018(3) -0.002(2) -0.001(2) -0.001(2)
C6 0.023(3) 0.017(2) 0.012(2) 0.0003(19) -0.001(2) 0.002(2)
C7 0.022(3) 0.029(3) 0.017(3) -0.002(2) -0.004(2) 0.003(2)
C8 0.019(3) 0.032(3) 0.021(3) -0.007(2) -0.004(2) -0.002(2)
C9 0.025(3) 0.025(3) 0.026(3) -0.008(2) -0.003(2) -0.002(2)
C10 0.020(3) 0.019(2) 0.018(3) -0.001(2) -0.001(2) 0.000(2)
C11 0.017(2) 0.023(2) 0.019(3) -0.005(2) -0.001(2) 0.003(2)
C12 0.064(5) 0.057(5) 0.026(4) 0.007(3) -0.009(4) -0.027(4)
C13 0.038(4) 0.039(3) 0.026(3) -0.008(3) -0.010(3) -0.009(3)
C14 0.026(3) 0.023(3) 0.027(3) 0.001(2) -0.003(3) -0.006(2)
C15 0.027(3) 0.029(3) 0.019(3) -0.001(2) 0.001(2) 0.010(2)
C16 0.032(3) 0.031(3) 0.028(3) -0.001(2) -0.004(3) 0.010(3)
C17 0.032(3) 0.024(3) 0.026(3) 0.001(2) -0.006(3) 0.002(2)
C18 0.033(3) 0.027(3) 0.017(3) 0.003(2) 0.002(2) 0.002(2)
C19 0.022(3) 0.021(2) 0.016(3) 0.000(2) -0.004(2) 0.001(2)
C20 0.016(2) 0.030(3) 0.017(3) -0.002(2) -0.002(2) -0.004(2)
C21 0.026(3) 0.030(3) 0.014(3) -0.002(2) 0.002(2) 0.001(2)
C22 0.021(3) 0.035(3) 0.025(3) -0.006(2) 0.003(2) 0.003(2)
C23 0.021(3) 0.031(3) 0.026(3) -0.007(2) 0.001(2) 0.005(2)
C24 0.016(2) 0.022(2) 0.024(3) -0.002(2) 0.001(2) -0.002(2)
C25 0.018(2) 0.026(3) 0.015(3) -0.002(2) -0.003(2) -0.005(2)
C26 0.069(5) 0.039(4) 0.025(3) 0.004(3) -0.006(4) 0.021(4)
C27 0.042(4) 0.054(4) 0.025(4) -0.006(3) 0.011(3) 0.013(3)
C28 0.023(3) 0.030(3) 0.030(3) -0.003(2) -0.003(3) 0.007(2)
C29 0.019(3) 0.042(3) 0.029(3) -0.001(3) 0.005(3) 0.003(3)
C30 0.019(3) 0.031(3) 0.025(3) 0.001(2) 0.002(2) 0.005(2)
C31 0.032(3) 0.039(3) 0.016(3) -0.005(2) -0.009(2) 0.020(3)
C32 0.022(3) 0.029(3) 0.024(3) 0.008(2) -0.007(2) -0.004(2)
C33 0.022(3) 0.039(3) 0.023(3) 0.000(2) -0.010(2) -0.007(2)
C34 0.064(5) 0.052(4) 0.069(6) -0.012(4) 0.033(5) 0.005(4)
C35 0.033(4) 0.090(6) 0.060(5) -0.024(4) 0.022(4) -0.008(4)
C36 0.054(5) 0.122(7) 0.023(4) 0.009(4) 0.015(4) 0.026(5)
C37 0.048(4) 0.047(4) 0.033(4) -0.012(3) -0.015(3) -0.002(3)
C38 0.042(4) 0.050(4) 0.035(4) 0.013(3) -0.019(3) -0.006(3)
C39 0.026(3) 0.071(5) 0.036(4) -0.008(3) -0.013(3) -0.010(3)

loop_
_atom_type_symbol
_atom_type_description
_atom_type_scat_dispersion_real
_atom_type_scat_dispersion_imag
_atom_type_scat_source
C C 0.0033 0.0016 'International Tables Vol C Tables 4.2.6.8 and 6.1.1.4'
H H 0.0000 0.0000 'International Tables Vol C Tables 4.2.6.8 and 6.1.1.4'
F F 0.0171 0.0103 'International Tables Vol C Tables 4.2.6.8 and 6.1.1.4'
Ir Ir -1.4442 7.9887 'International Tables Vol C Tables 4.2.6.8 and 6.1.1.4'
N N 0.0061 0.0033 'International Tables Vol C Tables 4.2.6.8 and 6.1.1.4'
O O 0.0106 0.0060 'International Tables Vol C Tables 4.2.6.8 and 6.1.1.4'

loop_
_geom_angle_atom_site_label_1
_geom_angle_atom_site_label_2
_geom_angle_atom_site_label_3
_geom_angle
_geom_angle_site_symmetry_1
_geom_angle_site_symmetry_3
_geom_angle_publ_flag
C25 Ir1 N15 81.11(18) . . ?
C25 Ir1 N1 105.34(18) . . ?
N15 Ir1 N1 170.99(17) . . ?
C25 Ir1 C11 97.3(2) . . ?
N15 Ir1 C11 104.45(18) . . ?
N1 Ir1 C11 81.24(18) . . ?
C25 Ir1 O1 173.37(17) . . ?
N15 Ir1 O1 92.99(15) . . ?
N1 Ir1 O1 80.19(15) . . ?
C11 Ir1 O1 87.12(17) . . ?
C25 Ir1 O2 86.17(17) . . ?
N15 Ir1 O2 79.92(15) . . ?
N1 Ir1 O2 94.08(15) . . ?
C11 Ir1 O2 174.78(17) . . ?
O1 Ir1 O2 89.82(14) . . ?
C30 O1 Ir1 123.9(3) . . ?
C32 O2 Ir1 124.7(3) . . ?
C1 N1 C5 119.8(4) . . ?
C1 N1 Ir1 123.4(4) . . ?
C5 N1 Ir1 115.7(3) . . ?
C15 N15 C19 119.5(4) . . ?
C15 N15 Ir1 123.5(4) . . ?
C19 N15 Ir1 115.7(3) . . ?
N1 C1 C2 122.1(5) . . ?
C1 C2 C3 118.2(5) . . ?
C4 C3 C2 120.6(5) . . ?
C4 C3 C12 119.3(5) . . ?
C2 C3 C12 120.1(5) . . ?
C3 C4 C5 119.2(5) . . ?
N1 C5 C4 120.0(5) . . ?
N1 C5 C6 113.7(4) . . ?
C4 C5 C6 126.3(5) . . ?
C7 C6 C11 122.7(5) . . ?
C7 C6 C5 120.9(4) . . ?
C11 C6 C5 116.4(4) . . ?
C8 C7 C6 119.7(5) . . ?
C7 C8 C9 119.8(5) . . ?
C7 C8 C13 121.0(5) . . ?
C9 C8 C13 119.2(5) . . ?
C8 C9 C10 120.7(5) . . ?
C9 C10 C11 122.4(5) . . ?
C9 C10 C14 115.4(5) . . ?
C11 C10 C14 122.1(4) . . ?
C10 C11 C6 114.7(4) . . ?
C10 C11 Ir1 134.2(4) . . ?
C6 C11 Ir1 111.1(3) . . ?
F2 C12 F1 107.9(7) . . ?
F2 C12 F3 106.1(7) . . ?
F1 C12 F3 104.4(7) . . ?
F2 C12 C3 113.2(6) . . ?
F1 C12 C3 114.1(6) . . ?
F3 C12 C3 110.5(6) . . ?
F4 C13 F5 107.5(5) . . ?
F4 C13 F6 106.4(5) . . ?
F5 C13 F6 106.3(5) . . ?
F4 C13 C8 111.8(5) . . ?
F5 C13 C8 112.2(5) . . ?
F6 C13 C8 112.3(5) . . ?
F8 C14 F7 106.0(4) . . ?
F8 C14 F9 106.2(4) . . ?
F7 C14 F9 105.2(4) . . ?
F8 C14 C10 114.2(4) . . ?
F7 C14 C10 113.0(4) . . ?
F9 C14 C10 111.5(5) . . ?
N15 C15 C16 121.8(5) . . ?
C17 C16 C15 118.7(5) . . ?
C16 C17 C18 120.3(5) . . ?
C16 C17 C26 119.9(5) . . ?
C18 C17 C26 119.8(5) . . ?
C17 C18 C19 118.6(5) . . ?
N15 C19 C18 121.1(5) . . ?
N15 C19 C20 113.1(4) . . ?
C18 C19 C20 125.7(5) . . ?
C21 C20 C25 124.1(5) . . ?
C21 C20 C19 119.7(5) . . ?
C25 C20 C19 116.2(4) . . ?
C22 C21 C20 118.9(5) . . ?
C23 C22 C21 120.3(5) . . ?
C23 C22 C27 120.1(5) . . ?
C21 C22 C27 119.7(5) . . ?
C22 C23 C24 120.6(5) . . ?
C23 C24 C25 122.1(5) . . ?
C23 C24 C28 116.1(5) . . ?
C25 C24 C28 121.8(5) . . ?
C20 C25 C24 114.1(5) . . ?
C20 C25 Ir1 111.9(4) . . ?
C24 C25 Ir1 133.9(4) . . ?
F11 C26 F12 107.2(7) . . ?
F11 C26 F10 106.0(6) . . ?
F12 C26 F10 105.0(6) . . ?
F11 C26 C17 111.2(6) . . ?
F12 C26 C17 113.4(6) . . ?
F10 C26 C17 113.5(5) . . ?
F15 C27 F14 106.4(8) . . ?
F15 C27 F13 104.3(8) . . ?
F14 C27 F13 99.0(7) . . ?
F15 C27 C22 117.0(6) . . ?
F14 C27 C22 114.7(6) . . ?
F13 C27 C22 113.5(6) . . ?
F17 C28 F16 105.7(4) . . ?
F17 C28 F18 107.1(5) . . ?
F16 C28 F18 105.5(4) . . ?
F17 C28 C24 114.0(4) . . ?
F16 C28 C24 112.0(5) . . ?
F18 C28 C24 111.9(4) . . ?
C34 C29 C36 110.2(6) . . ?
C34 C29 C30 108.3(5) . . ?
C36 C29 C30 108.2(5) . . ?
C34 C29 C35 108.7(6) . . ?
C36 C29 C35 108.0(6) . . ?
C30 C29 C35 113.3(5) . . ?
O1 C30 C31 123.5(5) . . ?
O1 C30 C29 113.1(5) . . ?
C31 C30 C29 123.2(5) . . ?
C30 C31 C32 132.9(6) . . ?
O2 C32 C31 122.6(5) . . ?
O2 C32 C33 114.4(5) . . ?
C31 C32 C33 122.9(5) . . ?
C37 C33 C32 110.4(5) . . ?
C37 C33 C39 109.3(5) . . ?
C32 C33 C39 113.3(5) . . ?
C37 C33 C38 109.4(5) . . ?
C32 C33 C38 104.9(4) . . ?
C39 C33 C38 109.5(5) . . ?

loop_
_geom_bond_atom_site_label_1
_geom_bond_atom_site_label_2
_geom_bond_distance
_geom_bond_site_symmetry_2
_geom_bond_publ_flag
Ir1 C25 2.030(5) . ?
Ir1 N15 2.031(4) . ?
Ir1 N1 2.032(4) . ?
Ir1 C11 2.039(5) . ?
Ir1 O1 2.108(3) . ?
Ir1 O2 2.112(3) . ?
F1 C12 1.302(7) . ?
F2 C12 1.273(9) . ?
F3 C12 1.330(10) . ?
F4 C13 1.323(7) . ?
F5 C13 1.328(7) . ?
F6 C13 1.343(7) . ?
F7 C14 1.344(6) . ?
F8 C14 1.337(6) . ?
F9 C14 1.356(6) . ?
F10 C26 1.306(7) . ?
F11 C26 1.291(9) . ?
F12 C26 1.302(9) . ?
F13 C27 1.268(8) . ?
F14 C27 1.254(8) . ?
F15 C27 1.221(8) . ?
F16 C28 1.353(6) . ?
F17 C28 1.331(6) . ?
F18 C28 1.354(7) . ?
O1 C30 1.290(6) . ?
O2 C32 1.289(6) . ?
N1 C1 1.356(6) . ?
N1 C5 1.360(6) . ?
N15 C15 1.353(6) . ?
N15 C19 1.356(6) . ?
C1 C2 1.369(8) . ?
C2 C3 1.381(8) . ?
C3 C4 1.379(8) . ?
C3 C12 1.514(8) . ?
C4 C5 1.389(7) . ?
C5 C6 1.463(7) . ?
C6 C7 1.392(7) . ?
C6 C11 1.443(7) . ?
C7 C8 1.382(7) . ?
C8 C9 1.388(7) . ?
C8 C13 1.512(7) . ?
C9 C10 1.391(7) . ?
C10 C11 1.410(7) . ?
C10 C14 1.503(7) . ?
C15 C16 1.386(7) . ?
C16 C17 1.377(8) . ?
C17 C18 1.390(8) . ?
C17 C26 1.505(8) . ?
C18 C19 1.393(7) . ?
C19 C20 1.480(7) . ?
C20 C21 1.393(7) . ?
C20 C25 1.419(7) . ?
C21 C22 1.384(7) . ?
C22 C23 1.374(8) . ?
C22 C27 1.494(8) . ?
C23 C24 1.401(7) . ?
C24 C25 1.423(7) . ?
C24 C28 1.507(7) . ?
C29 C34 1.518(9) . ?
C29 C36 1.522(9) . ?
C29 C30 1.539(8) . ?
C29 C35 1.541(9) . ?
C30 C31 1.366(7) . ?
C31 C32 1.390(7) . ?
C32 C33 1.536(7) . ?
C33 C37 1.523(8) . ?
C33 C39 1.543(8) . ?
C33 C38 1.548(8) . ?

loop_
_geom_torsion_atom_site_label_1
_geom_torsion_atom_site_label_2
_geom_torsion_atom_site_label_3
_geom_torsion_atom_site_label_4
_geom_torsion
_geom_torsion_site_symmetry_1
_geom_torsion_site_symmetry_2
_geom_torsion_site_symmetry_3
_geom_torsion_site_symmetry_4
_geom_torsion_publ_flag
C25 Ir1 O1 C30 -62.7(16) . . . . ?
N15 Ir1 O1 C30 -89.9(4) . . . . ?
N1 Ir1 O1 C30 84.2(4) . . . . ?
C11 Ir1 O1 C30 165.8(4) . . . . ?
O2 Ir1 O1 C30 -10.0(4) . . . . ?
C25 Ir1 O2 C32 169.8(4) . . . . ?
N15 Ir1 O2 C32 88.2(4) . . . . ?
N1 Ir1 O2 C32 -85.1(4) . . . . ?
C11 Ir1 O2 C32 -59.1(19) . . . . ?
O1 Ir1 O2 C32 -4.9(4) . . . . ?
C25 Ir1 N1 C1 83.8(4) . . . . ?
N15 Ir1 N1 C1 -51.2(12) . . . . ?
C11 Ir1 N1 C1 179.0(4) . . . . ?
O1 Ir1 N1 C1 -92.5(4) . . . . ?
O2 Ir1 N1 C1 -3.4(4) . . . . ?
C25 Ir1 N1 C5 -108.2(4) . . . . ?
N15 Ir1 N1 C5 116.8(10) . . . . ?
C11 Ir1 N1 C5 -13.0(4) . . . . ?
O1 Ir1 N1 C5 75.5(4) . . . . ?
O2 Ir1 N1 C5 164.7(4) . . . . ?
C25 Ir1 N15 C15 179.9(4) . . . . ?
N1 Ir1 N15 C15 -43.7(12) . . . . ?
C11 Ir1 N15 C15 84.7(4) . . . . ?
O1 Ir1 N15 C15 -3.1(4) . . . . ?
O2 Ir1 N15 C15 -92.4(4) . . . . ?
C25 Ir1 N15 C19 -13.2(4) . . . . ?
N1 Ir1 N15 C19 123.1(10) . . . . ?
C11 Ir1 N15 C19 -108.5(4) . . . . ?
O1 Ir1 N15 C19 163.7(4) . . . . ?
O2 Ir1 N15 C19 74.4(4) . . . . ?
C5 N1 C1 C2 -1.5(8) . . . . ?
Ir1 N1 C1 C2 166.1(4) . . . . ?
N1 C1 C2 C3 0.9(9) . . . . ?
C1 C2 C3 C4 -0.2(9) . . . . ?
C1 C2 C3 C12 -177.7(6) . . . . ?
C2 C3 C4 C5 0.2(9) . . . . ?
C12 C3 C4 C5 177.7(6) . . . . ?
C1 N1 C5 C4 1.4(7) . . . . ?
Ir1 N1 C5 C4 -167.0(4) . . . . ?
C1 N1 C5 C6 -179.3(5) . . . . ?
Ir1 N1 C5 C6 12.2(6) . . . . ?
C3 C4 C5 N1 -0.8(8) . . . . ?
C3 C4 C5 C6 -180.0(5) . . . . ?
N1 C5 C6 C7 175.2(5) . . . . ?
C4 C5 C6 C7 -5.7(8) . . . . ?
N1 C5 C6 C11 -2.8(6) . . . . ?
C4 C5 C6 C11 176.4(5) . . . . ?
C11 C6 C7 C8 1.0(8) . . . . ?
C5 C6 C7 C8 -176.9(5) . . . . ?
C6 C7 C8 C9 1.2(8) . . . . ?
C6 C7 C8 C13 -177.1(5) . . . . ?
C7 C8 C9 C10 -0.8(8) . . . . ?
C13 C8 C9 C10 177.5(5) . . . . ?
C8 C9 C10 C11 -1.8(8) . . . . ?
C8 C9 C10 C14 -178.9(5) . . . . ?
C9 C10 C11 C6 3.7(7) . . . . ?
C14 C10 C11 C6 -179.4(5) . . . . ?
C9 C10 C11 Ir1 -173.5(4) . . . . ?
C14 C10 C11 Ir1 3.4(8) . . . . ?
C7 C6 C11 C10 -3.3(7) . . . . ?
C5 C6 C11 C10 174.6(4) . . . . ?
C7 C6 C11 Ir1 174.5(4) . . . . ?
C5 C6 C11 Ir1 -7.6(5) . . . . ?
C25 Ir1 C11 C10 -67.6(5) . . . . ?
N15 Ir1 C11 C10 15.0(5) . . . . ?
N1 Ir1 C11 C10 -172.1(5) . . . . ?
O1 Ir1 C11 C10 107.4(5) . . . . ?
O2 Ir1 C11 C10 161.6(15) . . . . ?
C25 Ir1 C11 C6 115.1(4) . . . . ?
N15 Ir1 C11 C6 -162.3(3) . . . . ?
N1 Ir1 C11 C6 10.6(3) . . . . ?
O1 Ir1 C11 C6 -69.9(3) . . . . ?
O2 Ir1 C11 C6 -16(2) . . . . ?
C4 C3 C12 F2 -62.2(9) . . . . ?
C2 C3 C12 F2 115.2(8) . . . . ?
C4 C3 C12 F1 173.9(6) . . . . ?
C2 C3 C12 F1 -8.7(10) . . . . ?
C4 C3 C12 F3 56.6(9) . . . . ?
C2 C3 C12 F3 -126.0(7) . . . . ?
C7 C8 C13 F4 96.2(7) . . . . ?
C9 C8 C13 F4 -82.0(7) . . . . ?
C7 C8 C13 F5 -24.6(8) . . . . ?
C9 C8 C13 F5 157.1(5) . . . . ?
C7 C8 C13 F6 -144.3(5) . . . . ?
C9 C8 C13 F6 37.5(8) . . . . ?
C9 C10 C14 F8 -133.8(5) . . . . ?
C11 C10 C14 F8 49.1(7) . . . . ?
C9 C10 C14 F7 -12.5(7) . . . . ?
C11 C10 C14 F7 170.4(5) . . . . ?
C9 C10 C14 F9 105.8(5) . . . . ?
C11 C10 C14 F9 -71.4(6) . . . . ?
C19 N15 C15 C16 0.4(8) . . . . ?
Ir1 N15 C15 C16 166.8(4) . . . . ?
N15 C15 C16 C17 -0.7(9) . . . . ?
C15 C16 C17 C18 0.8(9) . . . . ?
C15 C16 C17 C26 -176.2(6) . . . . ?
C16 C17 C18 C19 -0.5(9) . . . . ?
C26 C17 C18 C19 176.4(6) . . . . ?
C15 N15 C19 C18 -0.1(7) . . . . ?
Ir1 N15 C19 C18 -167.5(4) . . . . ?
C15 N15 C19 C20 -179.6(4) . . . . ?
Ir1 N15 C19 C20 13.0(5) . . . . ?
C17 C18 C19 N15 0.2(8) . . . . ?
C17 C18 C19 C20 179.6(5) . . . . ?
N15 C19 C20 C21 173.6(5) . . . . ?
C18 C19 C20 C21 -5.9(8) . . . . ?
N15 C19 C20 C25 -4.1(6) . . . . ?
C18 C19 C20 C25 176.5(5) . . . . ?
C25 C20 C21 C22 -0.5(8) . . . . ?
C19 C20 C21 C22 -178.0(5) . . . . ?
C20 C21 C22 C23 1.1(8) . . . . ?
C20 C21 C22 C27 -179.6(5) . . . . ?
C21 C22 C23 C24 0.0(8) . . . . ?
C27 C22 C23 C24 -179.3(5) . . . . ?
C22 C23 C24 C25 -1.6(8) . . . . ?
C22 C23 C24 C28 178.3(5) . . . . ?
C21 C20 C25 C24 -1.0(7) . . . . ?
C19 C20 C25 C24 176.5(4) . . . . ?
C21 C20 C25 Ir1 175.9(4) . . . . ?
C19 C20 C25 Ir1 -6.5(5) . . . . ?
C23 C24 C25 C20 2.1(7) . . . . ?
C28 C24 C25 C20 -177.9(5) . . . . ?
C23 C24 C25 Ir1 -174.0(4) . . . . ?
C28 C24 C25 Ir1 6.0(8) . . . . ?
N15 Ir1 C25 C20 10.2(3) . . . . ?
N1 Ir1 C25 C20 -163.4(3) . . . . ?
C11 Ir1 C25 C20 113.8(4) . . . . ?
O1 Ir1 C25 C20 -17.2(16) . . . . ?
O2 Ir1 C25 C20 -70.2(3) . . . . ?
N15 Ir1 C25 C24 -173.6(5) . . . . ?
N1 Ir1 C25 C24 12.8(5) . . . . ?
C11 Ir1 C25 C24 -70.1(5) . . . . ?
O1 Ir1 C25 C24 158.9(12) . . . . ?
O2 Ir1 C25 C24 106.0(5) . . . . ?
C16 C17 C26 F11 82.9(8) . . . . ?
C18 C17 C26 F11 -94.0(8) . . . . ?
C16 C17 C26 F12 -156.2(7) . . . . ?
C18 C17 C26 F12 26.9(9) . . . . ?
C16 C17 C26 F10 -36.4(9) . . . . ?
C18 C17 C26 F10 146.6(6) . . . . ?
C23 C22 C27 F15 4.6(11) . . . . ?
C21 C22 C27 F15 -174.6(8) . . . . ?
C23 C22 C27 F14 130.2(8) . . . . ?
C21 C22 C27 F14 -49.0(10) . . . . ?
C23 C22 C27 F13 -117.0(8) . . . . ?
C21 C22 C27 F13 63.7(9) . . . . ?
C23 C24 C28 F17 -130.2(5) . . . . ?
C25 C24 C28 F17 49.8(7) . . . . ?
C23 C24 C28 F16 -10.2(7) . . . . ?
C25 C24 C28 F16 169.8(5) . . . . ?
C23 C24 C28 F18 108.1(5) . . . . ?
C25 C24 C28 F18 -71.9(6) . . . . ?
Ir1 O1 C30 C31 17.6(7) . . . . ?
Ir1 O1 C30 C29 -166.7(3) . . . . ?
C34 C29 C30 O1 -66.1(7) . . . . ?
C36 C29 C30 O1 53.4(7) . . . . ?
C35 C29 C30 O1 173.2(5) . . . . ?
C34 C29 C30 C31 109.6(7) . . . . ?
C36 C29 C30 C31 -130.9(6) . . . . ?
C35 C29 C30 C31 -11.1(8) . . . . ?
O1 C30 C31 C32 -10.1(10) . . . . ?
C29 C30 C31 C32 174.6(6) . . . . ?
Ir1 O2 C32 C31 12.8(7) . . . . ?
Ir1 O2 C32 C33 -162.4(3) . . . . ?
C30 C31 C32 O2 -7.2(10) . . . . ?
C30 C31 C32 C33 167.6(6) . . . . ?
O2 C32 C33 C37 -42.7(6) . . . . ?
C31 C32 C33 C37 142.2(6) . . . . ?
O2 C32 C33 C39 -165.5(5) . . . . ?
C31 C32 C33 C39 19.3(8) . . . . ?
O2 C32 C33 C38 75.1(6) . . . . ?
C31 C32 C33 C38 -100.1(6) . . . . ?
